data_7132509
loop_
_publ_author_name
'Nayak, Mithilesh Kumar'
'Elvers, Benedict J.'
'Mehta, Sakshi'
'Krummenacher, Ivo'
'Mondal, Abhishake'
'Braunschweig, Holger'
'Schulzke, Carola'
'Ravat, Prince'
'Jana, Anukul'

_publ_section_title
;
 Bis-[cyclic(alkyl)(amino)carbene]-derived diradicals.
;
_journal_issue 13
_journal_name_full 'Chemical communications (Cambridge, England)'
_journal_page_first 1739
_journal_page_last 1742
_journal_paper_doi 10.1039/d3cc05779h
_journal_volume 60
_journal_year 2024
_chemical_formula_moiety 'C22 H38 N2 S2'
_chemical_formula_sum 'C22 H38 N2 S2'
_chemical_formula_weight 394.66
_space_group_crystal_system monoclinic
_space_group_IT_number 14
_space_group_name_Hall '-P 2ybc'
_space_group_name_H-M_alt 'P 1 21/c 1'
_atom_sites_solution_hydrogens geom
_atom_sites_solution_primary dual
_atom_sites_solution_secondary difmap
_audit_creation_method SHELXL-2018/3
_audit_update_record
;
2022-07-16 deposited with the CCDC.	2023-12-19 downloaded from the CCDC.
;
_cell_angle_alpha 90
_cell_angle_beta 100.261(3)
_cell_angle_gamma 90
_cell_formula_units_Z 2
_cell_length_a 9.2307(7)
_cell_length_b 7.8541(6)
_cell_length_c 15.9582(12)
_cell_measurement_reflns_used 8562
_cell_measurement_temperature 296(2)
_cell_measurement_theta_max 24.37
_cell_measurement_theta_min 2.59
_cell_volume 1138.45(15)
_computing_cell_refinement 'Bruker SAINT'
_computing_data_collection 'Bruker APEX2'
_computing_data_reduction 'Bruker SAINT'
_computing_molecular_graphics 'Bruker SHELXTL'
_computing_publication_material 'Bruker SHELXTL'
_computing_structure_refinement 'SHELXL-2018/3 (Sheldrick, 2018)'
_computing_structure_solution 'SHELXS-97 (Sheldrick 2008)'
_diffrn_ambient_temperature 296(2)
_diffrn_measured_fraction_theta_full 0.988
_diffrn_measured_fraction_theta_max 0.988
_diffrn_measurement_device_type 'Bruker APEX-II CCD'
_diffrn_measurement_method '\f and \w scans'
_diffrn_radiation_type MoK\a
_diffrn_radiation_wavelength 0.71073
_diffrn_reflns_av_R_equivalents 0.0303
_diffrn_reflns_av_unetI/netI 0.0214
_diffrn_reflns_Laue_measured_fraction_full 0.988
_diffrn_reflns_Laue_measured_fraction_max 0.988
_diffrn_reflns_limit_h_max 10
_diffrn_reflns_limit_h_min -10
_diffrn_reflns_limit_k_max 9
_diffrn_reflns_limit_k_min -9
_diffrn_reflns_limit_l_max 18
_diffrn_reflns_limit_l_min -18
_diffrn_reflns_number 15963
_diffrn_reflns_point_group_measured_fraction_full 0.988
_diffrn_reflns_point_group_measured_fraction_max 0.988
_diffrn_reflns_theta_full 24.454
_diffrn_reflns_theta_max 24.454
_diffrn_reflns_theta_min 2.594
_exptl_absorpt_coefficient_mu 0.242
_exptl_absorpt_correction_T_max 0.8618
_exptl_absorpt_correction_T_min 0.8614
_exptl_absorpt_correction_type sphere
_exptl_absorpt_process_details
;
Interpolation using  Int.Tab. Vol. C (1992) p. 523,Tab. 6.3.3.3
for values of muR in the range 0-2.5, and Int.Tab. Vol.II (1959)
p.302; Table 5.3.6 B for muR in the range 2.6-10.0.
The interpolation procedure of C.W.Dwiggins Jr (Acta Cryst.(1975)
A31,146-148) is used with some modification.
;
_exptl_crystal_colour COLORLESS
_exptl_crystal_density_diffrn 1.151
_exptl_crystal_description CUBIC
_exptl_crystal_F_000 432
_exptl_crystal_size_max 0.272
_exptl_crystal_size_mid 0.104
_exptl_crystal_size_min 0.102
_exptl_crystal_size_rad 0.1590
_refine_diff_density_max 0.298
_refine_diff_density_min -0.205
_refine_diff_density_rms 0.046
_refine_ls_extinction_method none
_refine_ls_goodness_of_fit_ref 1.023
_refine_ls_hydrogen_treatment constr
_refine_ls_matrix_type full
_refine_ls_number_parameters 122
_refine_ls_number_reflns 1859
_refine_ls_number_restraints 0
_refine_ls_restrained_S_all 1.023
_refine_ls_R_factor_all 0.0487
_refine_ls_R_factor_gt 0.0446
_refine_ls_shift/su_max 0.000
_refine_ls_shift/su_mean 0.000
_refine_ls_structure_factor_coef Fsqd
_refine_ls_weighting_details 'w=1/[\s^2^(Fo^2^)+(0.0588P)^2^+0.6094P] where P=(Fo^2^+2Fc^2^)/3'
_refine_ls_weighting_scheme calc
_refine_ls_wR_factor_gt 0.1144
_refine_ls_wR_factor_ref 0.1189
_reflns_Friedel_coverage 0.000
_reflns_number_gt 1670
_reflns_number_total 1859
_reflns_threshold_expression 'I > 2\s(I)'
_cod_data_source_file d3cc05779h2.cif
_cod_data_source_block MK755
_cod_depositor_comments 'Adding full bibliography for 7132505--7132514.cif.'
_cod_original_sg_symbol_H-M 'P 21/c'
_cod_database_code 7132509
_shelx_shelxl_version_number 2018/3
_shelx_space_group_comment
;
The symmetry employed for this shelxl refinement is uniquely defined
by the following loop, which should always be used as a source of
symmetry information in preference to the above space-group names.
They are only intended as comments.
;
_shelx_estimated_absorpt_t_min 0.937
_shelx_estimated_absorpt_t_max 0.976

loop_
_space_group_symop_operation_xyz
'x, y, z'
'-x, y+1/2, -z+1/2'
'-x, -y, -z'
'x, -y-1/2, z-1/2'

loop_
_atom_site_label
_atom_site_type_symbol
_atom_site_fract_x
_atom_site_fract_y
_atom_site_fract_z
_atom_site_U_iso_or_equiv
_atom_site_adp_type
_atom_site_occupancy
_atom_site_site_symmetry_order
_atom_site_calc_flag
_atom_site_refinement_flags_posn
_atom_site_refinement_flags_adp
_atom_site_refinement_flags_occupancy
_atom_site_disorder_assembly
_atom_site_disorder_group
S1 S 0.76822(7) 0.61967(6) 0.35060(4) 0.0608(3) Uani 1 1 d . . . . .
N1 N 0.68051(15) 0.31461(18) 0.40126(9) 0.0351(4) Uani 1 1 d . . . . .
C1 C 0.57978(19) 0.3782(2) 0.45682(10) 0.0350(4) Uani 1 1 d . . . . .
H1 H 0.540893 0.277125 0.481221 0.042 Uiso 1 1 calc R U . . .
C2 C 0.76151(19) 0.4081(2) 0.35785(11) 0.0390(4) Uani 1 1 d . . . . .
C3 C 0.85757(19) 0.2922(2) 0.31384(11) 0.0391(4) Uani 1 1 d . . . . .
C4 C 0.8025(3) 0.1137(2) 0.32888(15) 0.0556(6) Uani 1 1 d . . . . .
H4A H 0.749266 0.066854 0.276001 0.067 Uiso 1 1 calc R U . . .
H4B H 0.885012 0.039453 0.349746 0.067 Uiso 1 1 calc R U . . .
C5 C 0.7011(2) 0.1260(2) 0.39438(11) 0.0372(4) Uani 1 1 d . . . . .
C6 C 0.7706(3) 0.0538(3) 0.48063(14) 0.0622(6) Uani 1 1 d . . . . .
H6A H 0.863263 0.108927 0.500184 0.093 Uiso 1 1 calc R U . . .
H6B H 0.786150 -0.066335 0.475403 0.093 Uiso 1 1 calc R U . . .
H6C H 0.706227 0.073104 0.520751 0.093 Uiso 1 1 calc R U . . .
C7 C 0.5546(2) 0.0399(3) 0.36184(16) 0.0615(6) Uani 1 1 d . . . . .
H7A H 0.491163 0.052932 0.402993 0.092 Uiso 1 1 calc R U . . .
H7B H 0.570508 -0.078991 0.352901 0.092 Uiso 1 1 calc R U . . .
H7C H 0.509470 0.091397 0.309049 0.092 Uiso 1 1 calc R U . . .
C8 C 1.0185(2) 0.3188(3) 0.35420(19) 0.0738(7) Uani 1 1 d . . . . .
H8A H 1.079461 0.244574 0.327601 0.111 Uiso 1 1 calc R U . . .
H8B H 1.031778 0.293715 0.413950 0.111 Uiso 1 1 calc R U . . .
H8C H 1.045739 0.434998 0.346453 0.111 Uiso 1 1 calc R U . . .
C9 C 0.8376(3) 0.3323(3) 0.21915(14) 0.0670(7) Uani 1 1 d . . . . .
H9A H 0.902617 0.262190 0.193308 0.101 Uiso 1 1 calc R U . . .
H9B H 0.860071 0.450066 0.211593 0.101 Uiso 1 1 calc R U . . .
H9C H 0.737584 0.309999 0.192834 0.101 Uiso 1 1 calc R U . . .
C10 C 0.4467(2) 0.4724(2) 0.40778(11) 0.0407(4) Uani 1 1 d . . . . .
H10A H 0.396645 0.401047 0.362009 0.049 Uiso 1 1 calc R U . . .
H10B H 0.478749 0.575357 0.382883 0.049 Uiso 1 1 calc R U . . .
C11 C 0.34099(19) 0.5181(2) 0.46799(11) 0.0408(4) Uani 1 1 d . . . . .
H11A H 0.259151 0.583434 0.437399 0.049 Uiso 1 1 calc R U . . .
H11B H 0.301938 0.414691 0.488661 0.049 Uiso 1 1 calc R U . . .

loop_
_atom_site_aniso_label
_atom_site_aniso_U_11
_atom_site_aniso_U_22
_atom_site_aniso_U_33
_atom_site_aniso_U_23
_atom_site_aniso_U_13
_atom_site_aniso_U_12
S1 0.0841(5) 0.0287(3) 0.0806(4) -0.0006(2) 0.0446(3) -0.0027(2)
N1 0.0404(8) 0.0276(7) 0.0408(8) -0.0033(6) 0.0166(6) 0.0022(6)
C1 0.0376(9) 0.0338(9) 0.0362(9) -0.0023(7) 0.0139(7) 0.0029(7)
C2 0.0434(10) 0.0342(10) 0.0419(9) -0.0036(7) 0.0145(8) -0.0014(7)
C3 0.0401(10) 0.0361(10) 0.0448(10) -0.0057(8) 0.0176(8) -0.0021(7)
C4 0.0693(14) 0.0357(11) 0.0721(14) -0.0088(9) 0.0405(12) 0.0002(9)
C5 0.0425(10) 0.0262(9) 0.0457(10) -0.0030(7) 0.0155(8) 0.0011(7)
C6 0.0821(16) 0.0482(12) 0.0573(13) 0.0075(10) 0.0150(11) 0.0209(11)
C7 0.0559(13) 0.0433(12) 0.0868(16) -0.0196(11) 0.0166(12) -0.0101(10)
C8 0.0448(12) 0.0662(15) 0.108(2) -0.0231(14) 0.0077(12) -0.0003(11)
C9 0.0944(18) 0.0618(14) 0.0509(12) -0.0036(11) 0.0293(12) 0.0093(13)
C10 0.0409(10) 0.0472(10) 0.0343(9) -0.0069(8) 0.0073(7) 0.0056(8)
C11 0.0359(9) 0.0468(11) 0.0393(9) -0.0059(8) 0.0060(7) 0.0064(8)

loop_
_atom_type_symbol
_atom_type_description
_atom_type_scat_dispersion_real
_atom_type_scat_dispersion_imag
_atom_type_scat_source
C C 0.0033 0.0016 'International Tables Vol C Tables 4.2.6.8 and 6.1.1.4'
H H 0.0000 0.0000 'International Tables Vol C Tables 4.2.6.8 and 6.1.1.4'
N N 0.0061 0.0033 'International Tables Vol C Tables 4.2.6.8 and 6.1.1.4'
S S 0.1246 0.1234 'International Tables Vol C Tables 4.2.6.8 and 6.1.1.4'

loop_
_geom_angle_atom_site_label_1
_geom_angle_atom_site_label_2
_geom_angle_atom_site_label_3
_geom_angle
_geom_angle_site_symmetry_1
_geom_angle_site_symmetry_3
_geom_angle_publ_flag
C2 N1 C1 126.71(14) . . ?
C2 N1 C5 114.67(14) . . ?
C1 N1 C5 118.57(13) . . ?
N1 C1 C11 112.76(14) . 3_666 ?
N1 C1 C10 113.00(14) . . ?
C11 C1 C10 111.96(14) 3_666 . ?
N1 C2 C3 109.73(15) . . ?
N1 C2 S1 128.22(14) . . ?
C3 C2 S1 122.04(13) . . ?
C9 C3 C8 109.11(19) . . ?
C9 C3 C4 111.20(17) . . ?
C8 C3 C4 112.75(19) . . ?
C9 C3 C2 110.85(16) . . ?
C8 C3 C2 109.03(16) . . ?
C4 C3 C2 103.80(14) . . ?
C5 C4 C3 108.18(14) . . ?
N1 C5 C7 110.35(15) . . ?
N1 C5 C6 109.92(15) . . ?
C7 C5 C6 110.46(18) . . ?
N1 C5 C4 102.37(13) . . ?
C7 C5 C4 110.80(17) . . ?
C6 C5 C4 112.68(18) . . ?
C1 C10 C11 109.71(14) . . ?
C1 C11 C10 110.47(15) 3_666 . ?

loop_
_geom_bond_atom_site_label_1
_geom_bond_atom_site_label_2
_geom_bond_distance
_geom_bond_site_symmetry_2
_geom_bond_publ_flag
S1 C2 1.6675(19) . ?
N1 C2 1.328(2) . ?
N1 C1 1.481(2) . ?
N1 C5 1.500(2) . ?
C1 C11 1.525(2) 3_666 ?
C1 C10 1.526(2) . ?
C2 C3 1.526(2) . ?
C3 C9 1.522(3) . ?
C3 C8 1.525(3) . ?
C3 C4 1.525(3) . ?
C4 C5 1.525(3) . ?
C5 C7 1.519(3) . ?
C5 C6 1.521(3) . ?
C10 C11 1.529(2) . ?
